data_4340323
loop_
_publ_author_name
'He, Yuan-Chun'
'Yang, Jin'
'Liu, Ying-Ying'
'Ma, Jian-Fang'

_publ_section_title
;
 Series of solvent-induced single-crystal to single-crystal
 transformations with different sizes of solvent molecules.
;
_journal_issue 14
_journal_name_full 'Inorganic chemistry'
_journal_page_first 7527
_journal_page_last 7533
_journal_paper_doi 10.1021/ic5008457
_journal_volume 53
_journal_year 2014
_chemical_formula_moiety 'C36 H40 Cu3 N26 O6'
_chemical_formula_sum 'C36 H40 Cu3 N26 O6'
_chemical_formula_weight 1123.56
_chemical_name_systematic
;
 ?
;
_space_group_IT_number 14
_symmetry_cell_setting monoclinic
_symmetry_space_group_name_Hall '-P 2yn'
_symmetry_space_group_name_H-M 'P 1 21/n 1'
_atom_sites_solution_hydrogens geom
_atom_sites_solution_primary direct
_atom_sites_solution_secondary difmap
_audit_creation_method SHELXL-97
_cell_angle_alpha 90.00
_cell_angle_beta 92.7460(10)
_cell_angle_gamma 90.00
_cell_formula_units_Z 2
_cell_length_a 13.2440(7)
_cell_length_b 14.5210(8)
_cell_length_c 15.6950(8)
_cell_measurement_reflns_used 5162
_cell_measurement_temperature 293(2)
_cell_measurement_theta_max 29.1672
_cell_measurement_theta_min 3.2059
_cell_volume 3014.9(3)
_computing_cell_refinement CrysAlis
_computing_data_collection 'CrysAlis (Oxford Diffraction, 2006)'
_computing_data_reduction CrysAlis
_computing_structure_refinement 'SHELXL-97 (Sheldrick, 2008)'
_computing_structure_solution 'SHELXL-97 (Sheldrick, 2008)'
_diffrn_ambient_temperature 293(2)
_diffrn_detector_area_resol_mean 10.0
_diffrn_measured_fraction_theta_full 0.970
_diffrn_measured_fraction_theta_max 0.970
_diffrn_measurement_device_type 'Oxford Diffraction Gemini R Ultra'
_diffrn_measurement_method '\w scan'
_diffrn_radiation_monochromator graphite
_diffrn_radiation_source 'fine-focus sealed tube'
_diffrn_radiation_type MoK\a
_diffrn_radiation_wavelength 0.71069
_diffrn_reflns_av_R_equivalents 0.0328
_diffrn_reflns_av_sigmaI/netI 0.0354
_diffrn_reflns_limit_h_max 14
_diffrn_reflns_limit_h_min -15
_diffrn_reflns_limit_k_max 17
_diffrn_reflns_limit_k_min -16
_diffrn_reflns_limit_l_max 18
_diffrn_reflns_limit_l_min -17
_diffrn_reflns_number 16769
_diffrn_reflns_theta_full 25.00
_diffrn_reflns_theta_max 25.02
_diffrn_reflns_theta_min 1.97
_exptl_absorpt_coefficient_mu 1.107
_exptl_absorpt_correction_T_max 0.8090
_exptl_absorpt_correction_T_min 0.7694
_exptl_absorpt_correction_type multi-scan
_exptl_absorpt_process_details
;
CrysAlis (Oxford Diffraction, 2006) 
;
_exptl_crystal_colour green
_exptl_crystal_density_diffrn 1.238
_exptl_crystal_density_method 'not measured'
_exptl_crystal_description block
_exptl_crystal_F_000 1146
_exptl_crystal_size_max 0.25
_exptl_crystal_size_mid 0.23
_exptl_crystal_size_min 0.20
_refine_diff_density_max 2.152
_refine_diff_density_min -0.987
_refine_diff_density_rms 0.161
_refine_ls_extinction_method none
_refine_ls_goodness_of_fit_ref 1.117
_refine_ls_hydrogen_treatment mixed
_refine_ls_matrix_type full
_refine_ls_number_parameters 401
_refine_ls_number_reflns 5162
_refine_ls_number_restraints 67
_refine_ls_restrained_S_all 1.119
_refine_ls_R_factor_all 0.0783
_refine_ls_R_factor_gt 0.0665
_refine_ls_shift/su_max 0.000
_refine_ls_shift/su_mean 0.000
_refine_ls_structure_factor_coef Fsqd
_refine_ls_weighting_details 'calc w=1/[\s^2^(Fo^2^)+(0.1330P)^2^+6.2902P] where P=(Fo^2^+2Fc^2^)/3'
_refine_ls_weighting_scheme calc
_refine_ls_wR_factor_gt 0.2012
_refine_ls_wR_factor_ref 0.2133
_reflns_number_gt 4281
_reflns_number_total 5162
_reflns_threshold_expression >2\s(I)
_cod_data_source_file ic5008457_si_002.cif
_cod_data_source_block Compound-(1e)
_cod_depositor_comments 'Adding full bibliography for 4340318--4340326.cif.'
_cod_original_sg_symbol_H-M 'P 21/n'
_cod_database_code 4340323

loop_
_symmetry_equiv_pos_as_xyz
'x, y, z'
'-x+1/2, y+1/2, -z+1/2'
'-x, -y, -z'
'x-1/2, -y-1/2, z-1/2'

loop_
_atom_site_label
_atom_site_type_symbol
_atom_site_fract_x
_atom_site_fract_y
_atom_site_fract_z
_atom_site_U_iso_or_equiv
_atom_site_adp_type
_atom_site_occupancy
_atom_site_symmetry_multiplicity
_atom_site_calc_flag
_atom_site_refinement_flags
_atom_site_disorder_assembly
_atom_site_disorder_group
Cu1 Cu 0.5000 0.0000 0.5000 0.0193(3) Uani 1 2 d S . .
Cu2 Cu 0.52974(4) 0.20029(4) 0.39004(4) 0.0213(2) Uani 1 1 d . . .
C1 C 0.8246(5) -0.1472(4) 0.1265(4) 0.0453(16) Uani 1 1 d . . .
H1 H 0.8462 -0.1299 0.0733 0.054 Uiso 1 1 calc R . .
C2 C 0.7582(5) -0.0900(4) 0.1652(4) 0.0471(16) Uani 1 1 d . . .
H2 H 0.7375 -0.0350 0.1395 0.057 Uiso 1 1 calc R . .
C3 C 0.7234(4) -0.1153(3) 0.2424(3) 0.0294(11) Uani 1 1 d . . .
C4 C 0.7590(6) -0.1980(4) 0.2784(5) 0.0488(17) Uani 1 1 d . . .
H4 H 0.7374 -0.2172 0.3310 0.059 Uiso 1 1 calc R . .
C5 C 0.8260(5) -0.2505(4) 0.2355(4) 0.0473(16) Uani 1 1 d . . .
H5 H 0.8489 -0.3056 0.2597 0.057 Uiso 1 1 calc R . .
C6 C 0.6555(4) -0.0569(3) 0.2905(3) 0.0268(11) Uani 1 1 d . . .
C9 C 0.2054(4) -0.2018(4) 0.3323(4) 0.0302(11) Uani 1 1 d U . .
C7 C 0.0770(10) -0.1694(9) 0.2255(8) 0.0278(14) Uani 0.52(2) 1 d PU A 1
H7 H 0.0356 -0.1263 0.1973 0.033 Uiso 0.52(2) 1 calc PR A 1
C8 C 0.1475(11) -0.1388(10) 0.2863(9) 0.0305(15) Uani 0.52(2) 1 d PU A 1
H8 H 0.1559 -0.0761 0.2962 0.037 Uiso 0.52(2) 1 calc PR A 1
C10 C 0.1865(11) -0.2952(9) 0.3176(10) 0.0303(15) Uani 0.52(2) 1 d PU A 1
H10 H 0.2198 -0.3398 0.3509 0.036 Uiso 0.52(2) 1 calc PR A 1
C11 C 0.1169(10) -0.3207(9) 0.2523(10) 0.0276(14) Uani 0.52(2) 1 d PU A 1
H11 H 0.1058 -0.3829 0.2411 0.033 Uiso 0.52(2) 1 calc PR A 1
C7' C 0.122(2) -0.1822(11) 0.1949(15) 0.065(8) Uani 0.48(2) 1 d P A 2
H7' H 0.1155 -0.1504 0.1435 0.078 Uiso 0.48(2) 1 calc PR A 2
C8' C 0.1910(18) -0.1496(11) 0.2587(15) 0.057(7) Uani 0.48(2) 1 d P A 2
H8' H 0.2259 -0.0948 0.2518 0.068 Uiso 0.48(2) 1 calc PR A 2
C10' C 0.1514(19) -0.2782(19) 0.3412(12) 0.067(7) Uani 0.48(2) 1 d P A 2
H10' H 0.1604 -0.3134 0.3905 0.080 Uiso 0.48(2) 1 calc PR A 2
C11' C 0.082(2) -0.3055(17) 0.2778(12) 0.061(7) Uani 0.48(2) 1 d P A 2
H11' H 0.0460 -0.3594 0.2854 0.073 Uiso 0.48(2) 1 calc PR A 2
C12 C 0.2829(4) -0.1717(4) 0.3969(3) 0.0272(11) Uani 1 1 d . A .
N1 N 0.8597(3) -0.2248(3) 0.1593(3) 0.0258(9) Uani 1 1 d . . .
N2 N 0.6333(3) 0.0310(3) 0.2708(3) 0.0282(10) Uani 1 1 d . . .
N3 N 0.5762(3) 0.0586(3) 0.3342(3) 0.0253(9) Uani 1 1 d . . .
N4 N 0.5655(3) -0.0104(3) 0.3871(3) 0.0241(9) Uani 1 1 d . . .
N5 N 0.6146(3) -0.0843(3) 0.3620(3) 0.0287(10) Uani 1 1 d . . .
N6 N 0.0656(3) -0.2571(3) 0.2053(3) 0.0272(9) Uani 1 1 d U . .
N7 N 0.3314(3) -0.0922(3) 0.3940(3) 0.0289(10) Uani 1 1 d . . .
N8 N 0.3943(3) -0.0947(3) 0.4621(3) 0.0240(9) Uani 1 1 d . A .
N9 N 0.3836(3) -0.1717(3) 0.5041(2) 0.0220(9) Uani 1 1 d . . .
N10 N 0.3128(3) -0.2237(3) 0.4643(3) 0.0285(10) Uani 1 1 d . A .
N11 N 0.4199(3) 0.1312(3) 0.4419(3) 0.0232(9) Uani 1 1 d U . .
N12 N 0.3357(14) 0.1440(12) 0.4246(13) 0.0236(14) Uani 0.31(2) 1 d PU B 1
N12' N 0.3455(12) 0.166(2) 0.4609(15) 0.128(9) Uani 0.69(2) 1 d P B 2
N13 N 0.262(4) 0.131(4) 0.393(3) 0.0236(16) Uani 0.089(17) 1 d PU B 1
N13' N 0.2506(10) 0.1672(18) 0.439(2) 0.227(14) Uani 0.911(17) 1 d P B 2
C13 C 0.4120(17) -0.0750(19) 0.1596(18) 0.173(11) Uani 0.75 1 d PD . .
C14 C 0.471(3) -0.152(2) 0.126(2) 0.183(13) Uani 0.75 1 d PDU . .
C15 C 0.353(3) -0.121(3) -0.018(2) 0.24(2) Uani 0.75 1 d PD . .
C16 C 0.3216(17) -0.047(2) 0.0208(12) 0.133(7) Uani 0.75 1 d P . .
O1 O 0.3226(12) -0.0523(13) 0.1038(11) 0.166(6) Uani 0.75 1 d PD . .
O2 O 0.451(2) -0.141(2) 0.031(2) 0.36(3) Uani 0.75 1 d PD . .
C17 C 0.4964(10) -0.3617(9) 0.3594(9) 0.037(3) Uiso 0.444(9) 1 d P C 1
C18 C 0.4800(15) -0.4651(15) 0.3645(14) 0.069(5) Uiso 0.444(9) 1 d P C 1
C19 C 0.5236(13) -0.4631(12) 0.5212(11) 0.052(3) Uiso 0.444(9) 1 d PU . 1
C20 C 0.5279(11) -0.3547(10) 0.5087(9) 0.043(3) Uiso 0.444(9) 1 d PU C 1
O3 O 0.5414(9) -0.3220(8) 0.4289(7) 0.057(3) Uiso 0.444(9) 1 d PU C 1
O4 O 0.455(2) -0.486(2) 0.437(2) 0.182(12) Uiso 0.444(9) 1 d P . 1
C17' C 0.5496(18) -0.2839(16) 0.2210(15) 0.052(6) Uiso 0.306(9) 1 d PD C 2
C18' C 0.550(7) -0.368(4) 0.171(5) 0.21(3) Uiso 0.306(9) 1 d PD C 2
C19' C 0.4686(18) -0.4498(16) 0.2785(16) 0.052(6) Uiso 0.306(9) 1 d P C 2
C20' C 0.429(3) -0.363(3) 0.299(3) 0.102(12) Uiso 0.306(9) 1 d P C 2
O3' O 0.4913(17) -0.2969(14) 0.2917(14) 0.076(6) Uiso 0.306(9) 1 d P C 2
O4' O 0.511(4) -0.440(4) 0.194(4) 0.21(2) Uiso 0.306(9) 1 d P C 2

loop_
_atom_site_aniso_label
_atom_site_aniso_U_11
_atom_site_aniso_U_22
_atom_site_aniso_U_33
_atom_site_aniso_U_23
_atom_site_aniso_U_13
_atom_site_aniso_U_12
Cu1 0.0185(4) 0.0182(4) 0.0209(5) -0.0028(3) -0.0027(3) -0.0006(3)
Cu2 0.0188(4) 0.0238(4) 0.0209(4) 0.0049(2) -0.0053(2) -0.0031(2)
C1 0.061(4) 0.039(3) 0.037(3) 0.008(3) 0.017(3) 0.019(3)
C2 0.063(4) 0.038(3) 0.042(4) 0.013(3) 0.016(3) 0.025(3)
C3 0.032(3) 0.023(2) 0.034(3) -0.004(2) 0.003(2) 0.003(2)
C4 0.064(4) 0.036(3) 0.049(4) 0.009(3) 0.027(3) 0.013(3)
C5 0.061(4) 0.035(3) 0.048(4) 0.009(3) 0.021(3) 0.017(3)
C6 0.028(3) 0.023(3) 0.030(3) -0.002(2) 0.004(2) 0.003(2)
C9 0.028(2) 0.029(2) 0.032(3) -0.0014(19) -0.011(2) -0.0024(19)
C7 0.026(3) 0.028(3) 0.028(3) -0.002(2) -0.008(2) 0.002(2)
C8 0.029(3) 0.029(3) 0.033(3) -0.002(2) -0.009(3) -0.002(3)
C10 0.029(3) 0.028(3) 0.032(3) -0.001(3) -0.012(3) -0.001(3)
C11 0.026(3) 0.027(3) 0.028(3) -0.002(2) -0.009(2) 0.000(2)
C7' 0.092(17) 0.036(8) 0.060(13) 0.015(8) -0.062(13) -0.020(9)
C8' 0.060(13) 0.033(8) 0.073(13) 0.015(8) -0.042(11) -0.024(8)
C10' 0.061(13) 0.113(17) 0.025(8) 0.024(10) -0.016(8) -0.057(13)
C11' 0.068(14) 0.087(14) 0.025(8) 0.013(8) -0.013(8) -0.049(11)
C12 0.028(3) 0.028(3) 0.024(3) -0.002(2) -0.010(2) -0.001(2)
N1 0.025(2) 0.027(2) 0.025(2) -0.0042(17) -0.0013(17) 0.0028(17)
N2 0.032(2) 0.027(2) 0.026(2) -0.0010(18) 0.0062(18) 0.0073(19)
N3 0.027(2) 0.024(2) 0.025(2) 0.0022(17) 0.0024(17) 0.0036(17)
N4 0.025(2) 0.022(2) 0.025(2) -0.0041(16) -0.0019(17) 0.0007(17)
N5 0.033(2) 0.022(2) 0.031(2) 0.0014(18) 0.0023(19) 0.0072(18)
N6 0.026(2) 0.0274(19) 0.027(2) -0.0030(16) -0.0085(16) 0.0004(16)
N7 0.032(2) 0.027(2) 0.026(2) 0.0025(17) -0.0134(18) -0.0047(18)
N8 0.028(2) 0.022(2) 0.021(2) 0.0001(16) -0.0062(17) -0.0033(17)
N9 0.020(2) 0.024(2) 0.021(2) 0.0017(17) -0.0034(16) -0.0038(16)
N10 0.027(2) 0.030(2) 0.028(2) 0.0013(18) -0.0084(18) -0.0076(18)
N11 0.0196(16) 0.0241(16) 0.0257(16) 0.0015(14) 0.0004(13) -0.0008(13)
N12 0.0227(16) 0.0238(17) 0.0244(17) 0.0008(10) 0.0010(10) -0.0005(10)
N12' 0.068(8) 0.228(19) 0.092(13) 0.108(14) 0.051(9) 0.081(11)
N13 0.0227(19) 0.0238(19) 0.0244(19) 0.0008(14) 0.0010(14) -0.0005(14)
N13' 0.064(7) 0.26(2) 0.36(3) 0.17(2) 0.085(13) 0.080(11)
C13 0.14(2) 0.19(3) 0.18(2) 0.00(2) -0.050(18) -0.058(19)
C14 0.179(15) 0.184(15) 0.186(15) 0.004(10) 0.004(10) -0.015(10)
C15 0.35(6) 0.15(3) 0.22(4) 0.04(2) 0.08(4) 0.04(3)
C16 0.140(16) 0.19(2) 0.071(11) 0.034(12) -0.010(10) 0.011(15)
O1 0.142(12) 0.219(18) 0.136(13) 0.035(12) -0.004(10) -0.015(12)
O2 0.24(3) 0.17(2) 0.67(8) 0.08(4) 0.11(5) 0.07(2)

loop_
_atom_type_symbol
_atom_type_description
_atom_type_scat_dispersion_real
_atom_type_scat_dispersion_imag
_atom_type_scat_source
C C 0.0033 0.0016 'International Tables Vol C Tables 4.2.6.8 and 6.1.1.4'
H H 0.0000 0.0000 'International Tables Vol C Tables 4.2.6.8 and 6.1.1.4'
N N 0.0061 0.0033 'International Tables Vol C Tables 4.2.6.8 and 6.1.1.4'
O O 0.0106 0.0060 'International Tables Vol C Tables 4.2.6.8 and 6.1.1.4'
Cu Cu 0.3201 1.2651 'International Tables Vol C Tables 4.2.6.8 and 6.1.1.4'

loop_
_geom_angle_atom_site_label_1
_geom_angle_atom_site_label_2
_geom_angle_atom_site_label_3
_geom_angle
_geom_angle_site_symmetry_1
_geom_angle_site_symmetry_3
N4 Cu1 N4 180.0 3_656 .
N4 Cu1 N8 90.67(17) 3_656 3_656
N4 Cu1 N8 89.33(17) . 3_656
N4 Cu1 N8 89.33(17) 3_656 .
N4 Cu1 N8 90.67(17) . .
N8 Cu1 N8 180.0(2) 3_656 .
N4 Cu1 N11 94.31(15) 3_656 .
N4 Cu1 N11 85.69(15) . .
N8 Cu1 N11 81.75(15) 3_656 .
N8 Cu1 N11 98.25(15) . .
N4 Cu1 N11 85.69(15) 3_656 3_656
N4 Cu1 N11 94.31(15) . 3_656
N8 Cu1 N11 98.25(15) 3_656 3_656
N8 Cu1 N11 81.75(15) . 3_656
N11 Cu1 N11 180.00(19) . 3_656
N11 Cu2 N6 90.83(17) . 2
N11 Cu2 N1 177.49(18) . 2_655
N6 Cu2 N1 89.41(17) 2 2_655
N11 Cu2 N9 87.57(16) . 3_656
N6 Cu2 N9 171.78(17) 2 3_656
N1 Cu2 N9 91.84(16) 2_655 3_656
N11 Cu2 N3 85.38(16) . .
N6 Cu2 N3 99.20(16) 2 .
N1 Cu2 N3 97.04(16) 2_655 .
N9 Cu2 N3 88.71(16) 3_656 .
N1 C1 C2 124.5(6) . .
N1 C1 H1 117.7 . .
C2 C1 H1 117.7 . .
C3 C2 C1 118.7(5) . .
C3 C2 H2 120.7 . .
C1 C2 H2 120.7 . .
C2 C3 C4 117.8(5) . .
C2 C3 C6 122.7(5) . .
C4 C3 C6 119.4(5) . .
C5 C4 C3 119.5(6) . .
C5 C4 H4 120.2 . .
C3 C4 H4 120.2 . .
N1 C5 C4 122.1(6) . .
N1 C5 H5 119.0 . .
C4 C5 H5 119.0 . .
N5 C6 N2 112.6(4) . .
N5 C6 C3 123.0(5) . .
N2 C6 C3 124.3(5) . .
C10' C9 C8 108.7(12) . .
C10' C9 C8' 119.3(9) . .
C8 C9 C8' 31.7(10) . .
C10' C9 C10 27.7(11) . .
C8 C9 C10 117.9(9) . .
C8' C9 C10 112.1(10) . .
C10' C9 C12 122.3(8) . .
C8 C9 C12 121.1(7) . .
C8' C9 C12 118.3(7) . .
C10 C9 C12 121.0(7) . .
N6 C7 C8 122.9(11) . .
N6 C7 H7 118.5 . .
C8 C7 H7 118.5 . .
C9 C8 C7 119.5(12) . .
C9 C8 H8 120.3 . .
C7 C8 H8 120.3 . .
C11 C10 C9 119.1(11) . .
C11 C10 H10 120.4 . .
C9 C10 H10 120.4 . .
N6 C11 C10 121.2(11) . .
N6 C11 H11 119.4 . .
C10 C11 H11 119.4 . .
N6 C7' C8' 122.5(14) . .
N6 C7' H7' 118.8 . .
C8' C7' H7' 118.8 . .
C9 C8' C7' 117.9(12) . .
C9 C8' H8' 121.0 . .
C7' C8' H8' 121.0 . .
C9 C10' C11' 120.3(14) . .
C9 C10' H10' 119.8 . .
C11' C10' H10' 119.8 . .
N6 C11' C10' 122.6(14) . .
N6 C11' H11' 118.7 . .
C10' C11' H11' 118.7 . .
N7 C12 N10 113.2(4) . .
N7 C12 C9 123.8(5) . .
N10 C12 C9 123.0(5) . .
C1 N1 C5 117.3(5) . .
C1 N1 Cu2 124.3(4) . 2_645
C5 N1 Cu2 118.1(4) . 2_645
N3 N2 C6 103.8(4) . .
N4 N3 N2 108.8(4) . .
N4 N3 Cu2 113.5(3) . .
N2 N3 Cu2 135.4(3) . .
N3 N4 N5 111.2(4) . .
N3 N4 Cu1 124.2(3) . .
N5 N4 Cu1 124.1(3) . .
N4 N5 C6 103.5(4) . .
C7 N6 C7' 35.3(12) . .
C7 N6 C11 118.8(8) . .
C7' N6 C11 110.8(10) . .
C7 N6 C11' 106.8(12) . .
C7' N6 C11' 117.2(10) . .
C11 N6 C11' 28.4(11) . .
C7 N6 Cu2 122.5(6) . 2_545
C7' N6 Cu2 119.7(7) . 2_545
C11 N6 Cu2 118.7(6) . 2_545
C11' N6 Cu2 122.8(7) . 2_545
C12 N7 N8 103.6(4) . .
N9 N8 N7 110.5(4) . .
N9 N8 Cu1 121.4(3) . .
N7 N8 Cu1 128.0(3) . .
N8 N9 N10 109.7(4) . .
N8 N9 Cu2 121.3(3) . 3_656
N10 N9 Cu2 128.9(3) . 3_656
N9 N10 C12 103.0(4) . .
N12 N11 N12' 33.3(15) . .
N12 N11 Cu2 123.1(11) . .
N12' N11 Cu2 122.3(12) . .
N12 N11 Cu1 129.7(10) . .
N12' N11 Cu1 129.1(7) . .
Cu2 N11 Cu1 104.16(17) . .
N13 N12 N11 156(3) . .
N11 N12' N13' 140(4) . .
O1 C13 C14 112(2) . .
C13 C14 O2 102(3) . .
C16 C15 O2 101(3) . .
O1 C16 C15 116(2) . .
C16 O1 C13 125(2) . .
C14 O2 C15 130(3) . .
O3 C17 C18 116.1(13) . .
O4 C18 C17 109(2) . .
O4 C19 C19 82(3) 3_646 3_646
O4 C19 C20 142(3) 3_646 .
C19 C19 C20 136(2) 3_646 .
O4 C19 O4 121(2) 3_646 .
C19 C19 O4 39.3(13) 3_646 .
C20 C19 O4 97.0(18) . .
O3 C20 C19 117.8(13) . .
C17 O3 C20 121.6(12) . .
C19 O4 C18 133(4) 3_646 .
C19 O4 C19 59(2) 3_646 .
C18 O4 C19 123(3) . .
O3' C17' C18' 109(4) . .
O4' C18' C17' 123(7) . .
C20' C19' O4' 107(3) . .
O3' C20' C19' 114(3) . .
C20' O3' C17' 124(3) . .
C18' O4' C19' 122(6) . .

loop_
_geom_bond_atom_site_label_1
_geom_bond_atom_site_label_2
_geom_bond_distance
_geom_bond_site_symmetry_2
Cu1 N4 2.016(4) 3_656
Cu1 N4 2.016(4) .
Cu1 N8 2.031(4) 3_656
Cu1 N8 2.031(4) .
Cu1 N11 2.344(4) .
Cu1 N11 2.344(4) 3_656
Cu2 N11 1.974(4) .
Cu2 N6 2.009(4) 2
Cu2 N1 2.009(4) 2_655
Cu2 N9 2.017(4) 3_656
Cu2 N3 2.330(4) .
C1 N1 1.314(7) .
C1 C2 1.373(9) .
C1 H1 0.9300 .
C2 C3 1.367(8) .
C2 H2 0.9300 .
C3 C4 1.400(8) .
C3 C6 1.471(7) .
C4 C5 1.370(9) .
C4 H4 0.9300 .
C5 N1 1.349(8) .
C5 H5 0.9300 .
C6 N5 1.331(7) .
C6 N2 1.342(7) .
C9 C10' 1.331(18) .
C9 C8 1.375(15) .
C9 C8' 1.388(18) .
C9 C10 1.396(15) .
C9 C12 1.475(7) .
C7 N6 1.319(14) .
C7 C8 1.376(19) .
C7 H7 0.9300 .
C8 H8 0.9300 .
C10 C11 1.394(19) .
C10 H10 0.9300 .
C11 N6 1.346(14) .
C11 H11 0.9300 .
C7' N6 1.334(19) .
C7' C8' 1.404(19) .
C7' H7' 0.9300 .
C8' H8' 0.9300 .
C10' C11' 1.38(2) .
C10' H10' 0.9300 .
C11' N6 1.347(17) .
C11' H11' 0.9300 .
C12 N7 1.324(7) .
C12 N10 1.343(7) .
N1 Cu2 2.009(4) 2_645
N2 N3 1.340(6) .
N3 N4 1.313(6) .
N4 N5 1.324(6) .
N6 Cu2 2.009(4) 2_545
N7 N8 1.324(6) .
N8 N9 1.310(6) .
N9 N10 1.336(6) .
N9 Cu2 2.017(4) 3_656
N11 N12 1.150(19) .
N11 N12' 1.161(14) .
N12 N13 1.10(6) .
N12' N13' 1.28(3) .
C13 O1 1.476(10) .
C13 C14 1.478(10) .
C14 O2 1.499(10) .
C15 C16 1.31(4) .
C15 O2 1.506(10) .
C16 O1 1.30(2) .
C17 O3 1.346(18) .
C17 C18 1.52(2) .
C18 O4 1.24(4) .
C19 O4 1.03(3) 3_646
C19 C19 1.39(4) 3_646
C19 C20 1.59(2) .
C19 O4 1.61(4) .
C20 O3 1.359(18) .
O4 C19 1.03(3) 3_646
C17' O3' 1.39(3) .
C17' C18' 1.449(10) .
C18' O4' 1.23(8) .
C19' C20' 1.40(5) .
C19' O4' 1.47(6) .
C20' O3' 1.28(4) .

loop_
_geom_torsion_atom_site_label_1
_geom_torsion_atom_site_label_2
_geom_torsion_atom_site_label_3
_geom_torsion_atom_site_label_4
_geom_torsion
_geom_torsion_site_symmetry_1
_geom_torsion_site_symmetry_4
N1 C1 C2 C3 -1.8(11) . .
C1 C2 C3 C4 1.2(10) . .
C1 C2 C3 C6 177.4(6) . .
C2 C3 C4 C5 -0.6(10) . .
C6 C3 C4 C5 -176.9(6) . .
C3 C4 C5 N1 0.5(11) . .
C2 C3 C6 N5 174.2(6) . .
C4 C3 C6 N5 -9.6(8) . .
C2 C3 C6 N2 -10.2(9) . .
C4 C3 C6 N2 165.9(6) . .
C10' C9 C8 C7 -31.4(17) . .
C8' C9 C8 C7 84.4(19) . .
C10 C9 C8 C7 -2.8(16) . .
C12 C9 C8 C7 178.9(9) . .
N6 C7 C8 C9 -3.9(18) . .
C10' C9 C10 C11 83(2) . .
C8 C9 C10 C11 5.6(17) . .
C8' C9 C10 C11 -28.8(18) . .
C12 C9 C10 C11 -176.1(10) . .
C9 C10 C11 N6 -2(2) . .
C10' C9 C8' C7' -2(3) . .
C8 C9 C8' C7' -80(2) . .
C10 C9 C8' C7' 27(2) . .
C12 C9 C8' C7' 175.6(15) . .
N6 C7' C8' C9 5(3) . .
C8 C9 C10' C11' 33(3) . .
C8' C9 C10' C11' 0(3) . .
C10 C9 C10' C11' -82(3) . .
C12 C9 C10' C11' -177.6(17) . .
C9 C10' C11' N6 0(3) . .
C10' C9 C12 N7 -173.6(18) . .
C8 C9 C12 N7 -28.0(11) . .
C8' C9 C12 N7 8.5(16) . .
C10 C9 C12 N7 153.8(10) . .
C10' C9 C12 N10 7.6(19) . .
C8 C9 C12 N10 153.2(9) . .
C8' C9 C12 N10 -170.3(15) . .
C10 C9 C12 N10 -25.0(12) . .
C2 C1 N1 C5 1.6(10) . .
C2 C1 N1 Cu2 -171.5(6) . 2_645
C4 C5 N1 C1 -0.9(10) . .
C4 C5 N1 Cu2 172.6(6) . 2_645
N5 C6 N2 N3 0.4(6) . .
C3 C6 N2 N3 -175.5(5) . .
C6 N2 N3 N4 -0.6(5) . .
C6 N2 N3 Cu2 160.2(4) . .
N11 Cu2 N3 N4 -38.1(3) . .
N6 Cu2 N3 N4 -128.1(3) 2 .
N1 Cu2 N3 N4 141.3(3) 2_655 .
N9 Cu2 N3 N4 49.6(3) 3_656 .
N11 Cu2 N3 N2 161.7(5) . .
N6 Cu2 N3 N2 71.6(5) 2 .
N1 Cu2 N3 N2 -18.9(5) 2_655 .
N9 Cu2 N3 N2 -110.6(5) 3_656 .
N2 N3 N4 N5 0.6(5) . .
Cu2 N3 N4 N5 -164.8(3) . .
N2 N3 N4 Cu1 172.5(3) . .
Cu2 N3 N4 Cu1 7.1(5) . .
N4 Cu1 N4 N3 168(100) 3_656 .
N8 Cu1 N4 N3 -59.6(4) 3_656 .
N8 Cu1 N4 N3 120.4(4) . .
N11 Cu1 N4 N3 22.2(4) . .
N11 Cu1 N4 N3 -157.8(4) 3_656 .
N4 Cu1 N4 N5 -22(100) 3_656 .
N8 Cu1 N4 N5 111.3(4) 3_656 .
N8 Cu1 N4 N5 -68.7(4) . .
N11 Cu1 N4 N5 -166.9(4) . .
N11 Cu1 N4 N5 13.1(4) 3_656 .
N3 N4 N5 C6 -0.3(5) . .
Cu1 N4 N5 C6 -172.3(3) . .
N2 C6 N5 N4 -0.1(6) . .
C3 C6 N5 N4 175.9(5) . .
C8 C7 N6 C7' -78.1(17) . .
C8 C7 N6 C11 7.5(16) . .
C8 C7 N6 C11' 35.5(18) . .
C8 C7 N6 Cu2 -175.0(9) . 2_545
C8' C7' N6 C7 76(2) . .
C8' C7' N6 C11 -35(3) . .
C8' C7' N6 C11' -5(3) . .
C8' C7' N6 Cu2 -179.2(16) . 2_545
C10 C11 N6 C7 -4.4(17) . .
C10 C11 N6 C7' 33.6(19) . .
C10 C11 N6 C11' -75(2) . .
C10 C11 N6 Cu2 178.0(10) . 2_545
C10' C11' N6 C7 -34(3) . .
C10' C11' N6 C7' 3(3) . .
C10' C11' N6 C11 86(3) . .
C10' C11' N6 Cu2 176.8(17) . 2_545
N10 C12 N7 N8 0.2(6) . .
C9 C12 N7 N8 -178.7(5) . .
C12 N7 N8 N9 -0.4(6) . .
C12 N7 N8 Cu1 177.0(4) . .
N4 Cu1 N8 N9 -59.4(4) 3_656 .
N4 Cu1 N8 N9 120.6(4) . .
N8 Cu1 N8 N9 3(100) 3_656 .
N11 Cu1 N8 N9 -153.7(4) . .
N11 Cu1 N8 N9 26.3(4) 3_656 .
N4 Cu1 N8 N7 123.5(4) 3_656 .
N4 Cu1 N8 N7 -56.5(4) . .
N8 Cu1 N8 N7 -174(100) 3_656 .
N11 Cu1 N8 N7 29.2(4) . .
N11 Cu1 N8 N7 -150.8(4) 3_656 .
N7 N8 N9 N10 0.5(6) . .
Cu1 N8 N9 N10 -177.1(3) . .
N7 N8 N9 Cu2 178.3(3) . 3_656
Cu1 N8 N9 Cu2 0.8(5) . 3_656
N8 N9 N10 C12 -0.3(5) . .
Cu2 N9 N10 C12 -178.0(4) 3_656 .
N7 C12 N10 N9 0.1(6) . .
C9 C12 N10 N9 179.0(5) . .
N6 Cu2 N11 N12 -17.0(11) 2 .
N1 Cu2 N11 N12 78(4) 2_655 .
N9 Cu2 N11 N12 154.9(11) 3_656 .
N3 Cu2 N11 N12 -116.2(10) . .
N6 Cu2 N11 N12' -56.8(18) 2 .
N1 Cu2 N11 N12' 39(4) 2_655 .
N9 Cu2 N11 N12' 115.2(18) 3_656 .
N3 Cu2 N11 N12' -156.0(18) . .
N6 Cu2 N11 Cu1 144.89(18) 2 .
N1 Cu2 N11 Cu1 -120(4) 2_655 .
N9 Cu2 N11 Cu1 -43.17(18) 3_656 .
N3 Cu2 N11 Cu1 45.73(16) . .
N4 Cu1 N11 N12 -66.5(13) 3_656 .
N4 Cu1 N11 N12 113.5(13) . .
N8 Cu1 N11 N12 -156.5(13) 3_656 .
N8 Cu1 N11 N12 23.5(13) . .
N11 Cu1 N11 N12 64(100) 3_656 .
N4 Cu1 N11 N12' -23(2) 3_656 .
N4 Cu1 N11 N12' 157(2) . .
N8 Cu1 N11 N12' -113(2) 3_656 .
N8 Cu1 N11 N12' 67(2) . .
N11 Cu1 N11 N12' 108(100) 3_656 .
N4 Cu1 N11 Cu2 133.27(18) 3_656 .
N4 Cu1 N11 Cu2 -46.73(18) . .
N8 Cu1 N11 Cu2 43.23(18) 3_656 .
N8 Cu1 N11 Cu2 -136.77(18) . .
N11 Cu1 N11 Cu2 -96(100) 3_656 .
N12' N11 N12 N13 -160(10) . .
Cu2 N11 N12 N13 100(8) . .
Cu1 N11 N12 N13 -57(9) . .
N12 N11 N12' N13' 10(2) . .
Cu2 N11 N12' N13' 113(3) . .
Cu1 N11 N12' N13' -95(2) . .
O1 C13 C14 O2 30(3) . .
O2 C15 C16 O1 -49(4) . .
C15 C16 O1 C13 56(4) . .
C14 C13 O1 C16 -43(4) . .
C13 C14 O2 C15 -44(4) . .
C16 C15 O2 C14 53(4) . .
O3 C17 C18 O4 39(3) . .
O4 C19 C20 O3 143(4) 3_646 .
C19 C19 C20 O3 -45(3) 3_646 .
O4 C19 C20 O3 -42.1(19) . .
C18 C17 O3 C20 -32(2) . .
C19 C20 O3 C17 39(2) . .
C17 C18 O4 C19 -135(4) . 3_646
C17 C18 O4 C19 -59(3) . .
O4 C19 O4 C19 0.000(3) 3_646 3_646
C20 C19 O4 C19 -177(3) . 3_646
O4 C19 O4 C18 -124(4) 3_646 .
C19 C19 O4 C18 -124(4) 3_646 .
C20 C19 O4 C18 59(3) . .
O3' C17' C18' O4' -6(10) . .
O4' C19' C20' O3' -51(4) . .
C19' C20' O3' C17' 47(5) . .
C18' C17' O3' C20' -15(5) . .
C17' C18' O4' C19' -6(12) . .
C20' C19' O4' C18' 33(8) . .
